data_7110863
loop_
_publ_author_name
'Meth-Cohn, Otto'
'Chen, Yi'
'Williams, David J.'

_publ_section_title
;
 Enantiopure epoxidation of electrophilic alkenes
;
_journal_issue 6
_journal_name_full 'Chemical Communications'
_journal_page_first 495
_journal_paper_doi 10.1039/b000520g
_journal_year 2000
_chemical_formula_sum 'C20 H20 N2 O3'
_chemical_formula_weight 336.38
_chemical_name_systematic
; 
 ? 
;
_space_group_IT_number 19
_symmetry_cell_setting orthorhombic
_symmetry_space_group_name_Hall 'P 2ac 2ab'
_symmetry_space_group_name_H-M 'P 21 21 21'
_atom_sites_solution_hydrogens geom
_atom_sites_solution_primary direct
_atom_sites_solution_secondary difmap
_audit_creation_method SHELXL
_cell_angle_alpha 90.00
_cell_angle_beta 90.00
_cell_angle_gamma 90.00
_cell_formula_units_Z 4
_cell_length_a 6.2710(10)
_cell_length_b 10.9937(11)
_cell_length_c 24.771(5)
_cell_measurement_reflns_used 21
_cell_measurement_temperature 293(2)
_cell_measurement_theta_max 21.94
_cell_measurement_theta_min 8.90
_cell_volume 1707.7(5)
_computing_cell_refinement 'Siemens XSCANS'
_computing_data_collection 'Siemens XSCANS'
_computing_data_reduction 'Siemens SHELXTL'
_computing_molecular_graphics 'Siemens SHELXTL'
_computing_publication_material 'Siemens SHELXTL'
_computing_structure_refinement 'SHELXL-93 (Sheldrick, 1993)'
_computing_structure_solution 'SHELXS-86 (Sheldrick, 1990)'
_diffrn_ambient_temperature 293(2)
_diffrn_measurement_device 'Siemens P4/RA'
_diffrn_measurement_method '\w scans'
_diffrn_radiation_monochromator graphite
_diffrn_radiation_source 'fine-focus sealed tube'
_diffrn_radiation_type CuK\a
_diffrn_radiation_wavelength 1.54178
_diffrn_reflns_av_R_equivalents 0.0000
_diffrn_reflns_av_sigmaI/netI 0.0909
_diffrn_reflns_limit_h_max 7
_diffrn_reflns_limit_h_min 0
_diffrn_reflns_limit_k_max 12
_diffrn_reflns_limit_k_min 0
_diffrn_reflns_limit_l_max 0
_diffrn_reflns_limit_l_min -28
_diffrn_reflns_number 1675
_diffrn_reflns_theta_max 63.98
_diffrn_reflns_theta_min 3.57
_diffrn_standards_interval_count 97
_diffrn_standards_number 3
_exptl_absorpt_coefficient_mu 0.719
_exptl_absorpt_correction_type none
_exptl_crystal_colour Colourless
_exptl_crystal_density_diffrn 1.308
_exptl_crystal_description needles
_exptl_crystal_F_000 712
_exptl_crystal_size_max .753
_exptl_crystal_size_mid .024
_exptl_crystal_size_min .005
_refine_diff_density_max 0.209
_refine_diff_density_min -0.199
_refine_diff_density_rms 0.056
_refine_ls_abs_structure_details 'Flack H D (1983), Acta Cryst. A39, 876-881'
_refine_ls_abs_structure_Flack -1.29(103)
_refine_ls_extinction_coef 0.0024(7)
_refine_ls_extinction_expression Fc^*^=kFc[1+0.001xFc^2^\l^3^/sin(2\q)]^-1/4^
_refine_ls_extinction_method SHELXL
_refine_ls_goodness_of_fit_all 1.049
_refine_ls_goodness_of_fit_obs 1.110
_refine_ls_matrix_type full
_refine_ls_number_parameters 207
_refine_ls_number_reflns 1477
_refine_ls_number_restraints 1
_refine_ls_restrained_S_all 1.187
_refine_ls_restrained_S_obs 1.109
_refine_ls_R_factor_all 0.1245
_refine_ls_R_factor_obs 0.0657
_refine_ls_shift/esd_max 0.010
_refine_ls_shift/esd_mean 0.001
_refine_ls_structure_factor_coef Fsqd
_refine_ls_weighting_details 'w=1/[\s^2^(Fo^2^)+(0.0754P)^2^+0.4103P] where P=(Fo^2^+2Fc^2^)/3'
_refine_ls_weighting_scheme calc
_refine_ls_wR_factor_all 0.2087
_refine_ls_wR_factor_obs 0.1511
_reflns_number_observed 1071
_reflns_number_total 1675
_reflns_observed_criterion >2sigma(I)
_cod_data_source_file b000520gsup1.cif
_cod_data_source_block omc9902
_cod_depositor_comments
;
The following automatic conversions were performed:

'_symmetry_cell_setting' value 'Orthorhombic' changed to
'orthorhombic' according to
/home/saulius/struct/CIF-dictionaries/cif_core.dic dictionary named
'cif_core.dic' version 2.4.2 from 2011-04-26.

Automatic conversion script
Id: cif_fix_values 1891 2012-01-12 08:04:46Z andrius 

The following automatic conversions were performed:

'_refine_ls_weighting_scheme' value 'calc
w=1/[\s^2^(Fo^2^)+(0.0754P)^2^+0.4103P] where P=(Fo^2^+2Fc^2^)/3' was
changed to 'calc'. New tag '_refine_ls_weighting_details' was
created. The value of the new tag was set to
'w=1/[\s^2^(Fo^2^)+(0.0754P)^2^+0.4103P] where P=(Fo^2^+2Fc^2^)/3'.

Automatic conversion script
Id: cif_fix_values 3143 2015-03-26 13:38:13Z robertas 
;
_cod_original_sg_symbol_H-M P2(1)2(1)2(1)
_cod_database_code 7110863

loop_
_symmetry_equiv_pos_as_xyz
'x, y, z'
'-x+1/2, -y, z+1/2'
'-x, y+1/2, -z+1/2'
'x+1/2, -y+1/2, -z'

loop_
_atom_site_aniso_label
_atom_site_aniso_U_11
_atom_site_aniso_U_22
_atom_site_aniso_U_33
_atom_site_aniso_U_23
_atom_site_aniso_U_13
_atom_site_aniso_U_12
N1 0.033(3) 0.035(3) 0.026(2) 0.003(2) 0.002(2) 0.001(3)
C2 0.030(3) 0.039(3) 0.043(4) 0.003(3) 0.000(3) -0.005(3)
O2 0.043(3) 0.052(3) 0.065(3) 0.013(3) 0.023(3) 0.016(3)
C3 0.036(4) 0.044(4) 0.035(3) -0.006(3) -0.002(3) -0.007(3)
C4 0.049(5) 0.040(3) 0.054(4) 0.006(4) 0.004(4) 0.011(4)
C5 0.063(5) 0.035(3) 0.058(5) 0.008(4) -0.010(4) 0.015(4)
C6 0.064(6) 0.036(4) 0.056(5) 0.019(4) 0.002(4) 0.003(4)
N7 0.049(4) 0.031(3) 0.044(3) 0.008(3) 0.003(3) 0.002(3)
C8 0.042(4) 0.033(3) 0.025(3) 0.000(3) 0.005(3) -0.003(3)
O8 0.045(3) 0.044(3) 0.044(3) 0.005(2) 0.013(3) -0.007(3)
C9 0.033(3) 0.032(3) 0.030(3) -0.002(3) 0.000(3) -0.002(3)
C10 0.045(4) 0.036(3) 0.034(3) -0.005(3) -0.006(3) 0.006(4)
O10 0.065(4) 0.048(3) 0.070(4) -0.020(3) -0.030(3) 0.009(3)
C11 0.045(4) 0.036(3) 0.037(3) -0.006(3) 0.001(3) -0.002(3)
C12 0.052(5) 0.045(4) 0.071(5) -0.002(4) -0.012(4) -0.010(4)
C13 0.077(7) 0.046(5) 0.087(7) 0.015(5) -0.007(6) -0.009(5)
C14 0.097(8) 0.038(4) 0.068(5) 0.004(4) 0.011(6) 0.016(5)
C15 0.051(5) 0.058(5) 0.079(6) 0.006(5) -0.006(5) 0.011(4)
C16 0.039(4) 0.046(4) 0.076(5) 0.001(4) 0.003(4) 0.001(4)
C17 0.039(4) 0.036(3) 0.026(3) 0.000(3) 0.002(3) 0.000(3)
C18 0.060(5) 0.038(4) 0.047(4) 0.001(3) 0.001(4) -0.012(4)
C19 0.086(7) 0.042(4) 0.052(4) 0.020(4) 0.017(5) 0.003(5)
C20 0.086(7) 0.061(5) 0.038(4) 0.015(4) -0.002(5) 0.024(6)
C21 0.053(5) 0.085(6) 0.038(4) 0.010(4) 0.001(4) 0.015(5)
C22 0.044(4) 0.047(4) 0.042(4) 0.010(4) 0.007(4) 0.001(4)

loop_
_atom_site_label
_atom_site_type_symbol
_atom_site_fract_x
_atom_site_fract_y
_atom_site_fract_z
_atom_site_U_iso_or_equiv
_atom_site_thermal_displace_type
_atom_site_occupancy
_atom_site_calc_flag
_atom_site_refinement_flags
N1 N -0.3477(9) -0.3194(5) -0.1445(2) 0.0313(12) Uani 1 d .
C2 C -0.1639(12) -0.3836(6) -0.1421(3) 0.037(2) Uani 1 d .
O2 O -0.0315(9) -0.3854(5) -0.1773(2) 0.0534(15) Uani 1 d .
C3 C -0.1296(12) -0.4591(6) -0.0914(3) 0.038(2) Uani 1 d .
H3A H -0.0344(12) -0.4138(6) -0.0674(3) 0.046 Uiso 1 calc R
C4 C -0.0315(14) -0.5834(7) -0.1016(3) 0.048(2) Uani 1 d .
H4A H 0.1211(14) -0.5778(7) -0.1075(3) 0.057 Uiso 1 calc R
H4B H -0.0975(14) -0.6237(7) -0.1321(3) 0.057 Uiso 1 calc R
C5 C -0.0821(15) -0.6484(7) -0.0488(3) 0.052(2) Uani 1 d .
H5A H 0.0238(15) -0.6289(7) -0.0216(3) 0.062 Uiso 1 calc R
H5B H -0.0836(15) -0.7358(7) -0.0541(3) 0.062 Uiso 1 calc R
C6 C -0.3046(15) -0.6030(7) -0.0311(3) 0.052(2) Uani 1 d .
H6A H -0.4155(15) -0.6602(7) -0.0412(3) 0.062 Uiso 1 calc R
H6B H -0.3104(15) -0.5890(7) 0.0075(3) 0.062 Uiso 1 calc R
N7 N -0.3238(11) -0.4878(5) -0.0616(2) 0.0410(15) Uani 1 d .
C8 C -0.4958(12) -0.4218(6) -0.0627(2) 0.0334(15) Uani 1 d .
O8 O -0.6585(9) -0.4460(5) -0.0351(2) 0.0443(13) Uani 1 d .
C9 C -0.5043(11) -0.3106(6) -0.0999(2) 0.0314(14) Uani 1 d .
H9A H -0.6473(11) -0.3062(6) -0.1157(2) 0.038 Uiso 1 calc R
C10 C -0.4704(12) -0.1964(6) -0.0647(3) 0.038(2) Uani 1 d .
H10A H -0.5547(12) -0.2067(6) -0.0318(3) 0.046 Uiso 1 calc R
O10 O -0.2540(11) -0.1973(5) -0.0499(2) 0.061(2) Uani 1 d D
H10B H -0.2368(180) -0.1458(66) -0.0220(24) 0.082(33) Uiso 1 d D
C11 C -0.5420(8) -0.0785(3) -0.0914(2) 0.040(2) Uani 1 d G
C12 C -0.3963(7) 0.0146(4) -0.1003(2) 0.056(2) Uani 1 d G
H12A H -0.2559(8) 0.0062(6) -0.0888(4) 0.068 Uiso 1 calc R
C13 C -0.4606(9) 0.1204(4) -0.1263(3) 0.070(3) Uani 1 d G
H13A H -0.3631(11) 0.1828(5) -0.1323(4) 0.084 Uiso 1 calc R
C14 C -0.6704(10) 0.1330(4) -0.1435(2) 0.068(3) Uani 1 d G
H14A H -0.7134(13) 0.2038(5) -0.1610(3) 0.081 Uiso 1 calc R
C15 C -0.8161(7) 0.0399(5) -0.1346(2) 0.063(2) Uani 1 d G
H15A H -0.9565(8) 0.0483(7) -0.1461(4) 0.075 Uiso 1 calc R
C16 C -0.7518(7) -0.0659(4) -0.1085(2) 0.054(2) Uani 1 d G
H16A H -0.8493(9) -0.1283(5) -0.1026(3) 0.064 Uiso 1 calc R
C17 C -0.3870(8) -0.2441(4) -0.1910(2) 0.034(2) Uani 1 d G
C18 C -0.2328(7) -0.1628(4) -0.2090(2) 0.048(2) Uani 1 d G
H18A H -0.1000(7) -0.1603(6) -0.1923(3) 0.058 Uiso 1 calc R
C19 C -0.2771(8) -0.0852(4) -0.2518(2) 0.060(2) Uani 1 d G
H19A H -0.1739(11) -0.0308(6) -0.2639(3) 0.072 Uiso 1 calc R
C20 C -0.4756(9) -0.0890(4) -0.2768(2) 0.062(3) Uani 1 d G
H20A H -0.5052(12) -0.0371(6) -0.3054(2) 0.074 Uiso 1 calc R
C21 C -0.6298(7) -0.1703(5) -0.2588(2) 0.059(2) Uani 1 d G
H21A H -0.7626(8) -0.1728(7) -0.2755(3) 0.071 Uiso 1 calc R
C22 C -0.5855(7) -0.2478(4) -0.2159(2) 0.044(2) Uani 1 d G
H22A H -0.6887(9) -0.3022(6) -0.2039(3) 0.053 Uiso 1 calc R

loop_
_atom_type_symbol
_atom_type_description
_atom_type_scat_dispersion_real
_atom_type_scat_dispersion_imag
_atom_type_scat_source
C C 0.0181 0.0091 'International Tables Vol C Tables 4.2.6.8 and 6.1.1.4'
H H 0.0000 0.0000 'International Tables Vol C Tables 4.2.6.8 and 6.1.1.4'
N N 0.0311 0.0180 'International Tables Vol C Tables 4.2.6.8 and 6.1.1.4'
O O 0.0492 0.0322 'International Tables Vol C Tables 4.2.6.8 and 6.1.1.4'

loop_
_geom_angle_atom_site_label_1
_geom_angle_atom_site_label_2
_geom_angle_atom_site_label_3
_geom_angle
C2 N1 C17 118.8(5)
C2 N1 C9 124.4(5)
C17 N1 C9 116.5(5)
O2 C2 N1 124.3(7)
O2 C2 C3 119.4(7)
N1 C2 C3 116.3(6)
N7 C3 C4 103.1(6)
N7 C3 C2 114.7(6)
C4 C3 C2 114.4(6)
C3 C4 C5 101.3(6)
C4 C5 C6 106.3(6)
N7 C6 C5 101.8(6)
C8 N7 C3 124.1(5)
C8 N7 C6 123.8(6)
C3 N7 C6 112.1(6)
O8 C8 N7 122.9(6)
O8 C8 C9 117.9(6)
N7 C8 C9 119.1(6)
N1 C9 C8 111.9(5)
N1 C9 C10 112.5(6)
C8 C9 C10 107.8(5)
O10 C10 C11 113.9(6)
O10 C10 C9 105.9(6)
C11 C10 C9 114.1(5)
C12 C11 C16 120.0
C12 C11 C10 120.2(4)
C16 C11 C10 119.8(4)
C13 C12 C11 120.0
C14 C13 C12 120.0
C13 C14 C15 120.0
C16 C15 C14 120.0
C15 C16 C11 120.0
C18 C17 C22 120.0
C18 C17 N1 120.4(4)
C22 C17 N1 119.4(4)
C19 C18 C17 120.0
C18 C19 C20 120.0
C21 C20 C19 120.0
C22 C21 C20 120.0
C21 C22 C17 120.0

loop_
_geom_bond_atom_site_label_1
_geom_bond_atom_site_label_2
_geom_bond_distance
N1 C2 1.353(9)
N1 C17 1.439(6)
N1 C9 1.482(8)
C2 O2 1.204(9)
C2 C3 1.520(10)
C3 N7 1.458(9)
C3 C4 1.520(10)
C4 C5 1.523(11)
C5 C6 1.545(12)
C6 N7 1.480(8)
N7 C8 1.301(9)
C8 O8 1.257(9)
C8 C9 1.531(9)
C9 C10 1.543(9)
C10 O10 1.406(10)
C10 C11 1.521(8)
C11 C12 1.39
C11 C16 1.39
C12 C13 1.39
C13 C14 1.39
C14 C15 1.39
C15 C16 1.39
C17 C18 1.39
C17 C22 1.39
C18 C19 1.39
C19 C20 1.39
C20 C21 1.39
C21 C22 1.39
